data_7203725
loop_
_publ_author_name
'Simonov, Sergey V.'
'Shevyakova, Irina Yu.'
'Zorina, Leokadiya V.'
'Khasanov, Salavat S.'
'Buravov, Lev I.'
'Emel'yanov, Vyacheslav A.'
'Canadell, Enric'
'Shibaeva, Rimma P.'
'Yagubskii, Eduard B.'

_publ_section_title
;
 Variety of molecular conducting layers in the family of radical cation
 salts based on BEDT-TTF with the metal mononitrosyl complex
 [OsNOCl5]2--
;
_journal_issue 25
_journal_name_full 'Journal of Materials Chemistry'
_journal_page_first 2476
_journal_paper_doi 10.1039/b419134j
_journal_volume 15
_journal_year 2005
_chemical_formula_moiety '(C10 H8 S8)4, (Os NO Cl5), (C7 H5 N)'
_chemical_formula_sum 'C47 H37 Cl5 N2 O Os S32'
_chemical_formula_weight 2039.16
_space_group_IT_number 2
_symmetry_cell_setting triclinic
_symmetry_Int_Tables_number 2
_symmetry_space_group_name_Hall '-P 1'
_symmetry_space_group_name_H-M 'P -1'
_atom_sites_solution_hydrogens geom
_atom_sites_solution_primary direct
_atom_sites_solution_secondary difmap
_audit_creation_method SHELXL-97
_cell_angle_alpha 95.305(4)
_cell_angle_beta 92.646(3)
_cell_angle_gamma 95.136(4)
_cell_formula_units_Z 1
_cell_length_a 8.7410(4)
_cell_length_b 11.9042(6)
_cell_length_c 17.1842(6)
_cell_measurement_reflns_used 25
_cell_measurement_temperature 295(2)
_cell_measurement_theta_max 20
_cell_measurement_theta_min 18
_cell_volume 1770.61(14)
_computing_cell_refinement 'CAD4 Express (Enraf Nonius, 1994)'
_computing_data_collection 'CAD4 Express (Enraf Nonius, 1994)'
_computing_data_reduction 'XCAD4 (Harms & Wocadlo, 1995)'
_computing_molecular_graphics 'Ortep-3 for Windows (Farrugia, 1997)'
_computing_publication_material 'SHELXL-97 (Sheldrick, 1997)'
_computing_structure_refinement 'SHELXL-97 (Sheldrick, 1997)'
_computing_structure_solution 'SHELXS-97 (Sheldrick, 1997)'
_diffrn_ambient_temperature 293(2)
_diffrn_detector 'scintillation LiI'
_diffrn_detector_dtime 1.195
_diffrn_measured_fraction_theta_full 0.994
_diffrn_measured_fraction_theta_max 0.994
_diffrn_measurement_device '\k-geometry diffractometer'
_diffrn_measurement_device_type 'Enraf Nonius CAD4'
_diffrn_measurement_method 'non-profiled omega scans'
_diffrn_radiation_monochromator graphite
_diffrn_radiation_probe x-ray
_diffrn_radiation_type Mok\a
_diffrn_radiation_wavelength 0.71073
_diffrn_reflns_av_R_equivalents 0.0177
_diffrn_reflns_av_sigmaI/netI 0.0435
_diffrn_reflns_limit_h_max 11
_diffrn_reflns_limit_h_min 0
_diffrn_reflns_limit_k_max 15
_diffrn_reflns_limit_k_min -15
_diffrn_reflns_limit_l_max 22
_diffrn_reflns_limit_l_min -22
_diffrn_reflns_number 8607
_diffrn_reflns_theta_full 27.46
_diffrn_reflns_theta_max 27.46
_diffrn_reflns_theta_min 2.00
_diffrn_source 'Enraf Nonius FR590'
_diffrn_standards_decay_% 0
_diffrn_standards_interval_time 9000
_diffrn_standards_number 3
_exptl_absorpt_coefficient_mu 2.974
_exptl_absorpt_correction_T_max 0.8903
_exptl_absorpt_correction_T_min 0.5607
_exptl_absorpt_correction_type analytical
_exptl_absorpt_process_details
;
aplication of absorption correction procedure based on crystal
sample shape using WinGX facilities
;
_exptl_crystal_colour black
_exptl_crystal_density_diffrn 1.912
_exptl_crystal_density_method 'not measured'
_exptl_crystal_description plate
_exptl_crystal_F_000 1014
_exptl_crystal_size_max 0.22
_exptl_crystal_size_mid 0.12
_exptl_crystal_size_min 0.04
_refine_diff_density_max 0.889
_refine_diff_density_min -0.801
_refine_diff_density_rms 0.084
_refine_ls_extinction_method none
_refine_ls_goodness_of_fit_ref 1.015
_refine_ls_hydrogen_treatment constr
_refine_ls_matrix_type full
_refine_ls_number_parameters 434
_refine_ls_number_reflns 8066
_refine_ls_number_restraints 2
_refine_ls_restrained_S_all 1.015
_refine_ls_R_factor_all 0.0474
_refine_ls_R_factor_gt 0.0363
_refine_ls_shift/su_max 0.001
_refine_ls_shift/su_mean 0.000
_refine_ls_structure_factor_coef Fsqd
_refine_ls_weighting_details 'calc w=1/[\s^2^(Fo^2^)+(0.0295P)^2^+1.7311P] where P=(Fo^2^+2Fc^2^)/3'
_refine_ls_weighting_scheme calc
_refine_ls_wR_factor_gt 0.0793
_refine_ls_wR_factor_ref 0.0843
_reflns_number_gt 6914
_reflns_number_total 8066
_reflns_threshold_expression >2sigma(I)
_cod_data_source_file b419134j.txt
_cod_data_source_block kappa-(BEDT-TTF)4[OsNOCl5]C7H5N
_cod_original_formula_sum 'C47 H37 Cl5 N2 O1 Os1 S32'
_cod_database_code 7203725

loop_
_symmetry_equiv_pos_as_xyz
'x, y, z'
'-x, -y, -z'

loop_
_atom_site_label
_atom_site_type_symbol
_atom_site_fract_x
_atom_site_fract_y
_atom_site_fract_z
_atom_site_U_iso_or_equiv
_atom_site_adp_type
_atom_site_occupancy
_atom_site_symmetry_multiplicity
_atom_site_calc_flag
_atom_site_refinement_flags
_atom_site_disorder_assembly
_atom_site_disorder_group
S1 S -0.17971(13) 0.24860(9) 0.33744(6) 0.0500(3) Uani 1 1 d . . .
S2 S -0.41707(13) 0.06195(9) 0.34876(6) 0.0472(2) Uani 1 1 d . . .
S3 S -0.03060(13) 0.20514(9) 0.50775(6) 0.0453(2) Uani 1 1 d . . .
S4 S -0.27221(12) 0.01990(9) 0.51743(6) 0.0446(2) Uani 1 1 d . . .
S5 S -0.29834(18) 0.30726(11) 0.18501(8) 0.0682(4) Uani 1 1 d . . .
S6 S -0.57734(14) 0.08487(10) 0.19628(6) 0.0534(3) Uani 1 1 d . . .
S7 S 0.13051(14) 0.17011(10) 0.65840(7) 0.0552(3) Uani 1 1 d . . .
S8 S -0.14901(13) -0.05230(9) 0.66419(6) 0.0482(2) Uani 1 1 d . . .
C1 C -0.2557(4) 0.1438(3) 0.3925(2) 0.0381(8) Uani 1 1 d . . .
C2 C -0.1924(4) 0.1246(3) 0.4634(2) 0.0365(8) Uani 1 1 d . . .
C3 C -0.3196(5) 0.2207(3) 0.2604(2) 0.0434(9) Uani 1 1 d . A .
C4 C -0.4282(5) 0.1349(3) 0.2653(2) 0.0389(8) Uani 1 1 d . A .
C5 C -0.0193(5) 0.1282(3) 0.5887(2) 0.0392(8) Uani 1 1 d . . .
C6 C -0.1286(4) 0.0415(3) 0.5929(2) 0.0363(8) Uani 1 1 d . . .
C7 C -0.4463(14) 0.2489(8) 0.1117(5) 0.064(3) Uani 0.657(18) 1 d PD A 1
H7A H -0.5381 0.2871 0.1209 0.077 Uiso 0.657(18) 1 calc PR A 1
H7B H -0.4123 0.2661 0.0608 0.077 Uiso 0.657(18) 1 calc PR A 1
C8 C -0.4893(16) 0.1218(7) 0.1086(6) 0.056(3) Uani 0.657(18) 1 d PD A 1
H8A H -0.3976 0.0823 0.1021 0.067 Uiso 0.657(18) 1 calc PR A 1
H8B H -0.5600 0.0977 0.0638 0.067 Uiso 0.657(18) 1 calc PR A 1
C7A C -0.3704(18) 0.2046(18) 0.1082(8) 0.056(5) Uani 0.343(18) 1 d PD A 2
H7A1 H -0.3599 0.2371 0.0588 0.067 Uiso 0.343(18) 1 calc PR A 2
H7A2 H -0.3086 0.1409 0.1077 0.067 Uiso 0.343(18) 1 calc PR A 2
C8A C -0.5364(18) 0.162(2) 0.1150(12) 0.056(5) Uani 0.343(18) 1 d PD A 2
H8A1 H -0.5709 0.1145 0.0675 0.068 Uiso 0.343(18) 1 calc PR A 2
H8A2 H -0.5967 0.2270 0.1176 0.068 Uiso 0.343(18) 1 calc PR A 2
C9 C 0.0302(6) 0.1359(4) 0.7435(3) 0.0603(12) Uani 1 1 d . . .
H9A H 0.0965 0.1607 0.7899 0.072 Uiso 1 1 calc R . .
H9B H -0.0602 0.1776 0.7465 0.072 Uiso 1 1 calc R . .
C10 C -0.0186(6) 0.0125(4) 0.7436(2) 0.0594(12) Uani 1 1 d . . .
H10A H -0.0667 0.0012 0.7923 0.071 Uiso 1 1 calc R . .
H10B H 0.0731 -0.0277 0.7433 0.071 Uiso 1 1 calc R . .
S11 S 0.22108(13) 0.51749(10) 0.49013(6) 0.0477(2) Uani 1 1 d . . .
S12 S 0.37606(15) 0.32939(10) 0.41690(7) 0.0521(3) Uani 1 1 d . . .
S13 S 0.35310(13) 0.46453(9) 0.65993(6) 0.0451(2) Uani 1 1 d . . .
S14 S 0.50785(13) 0.27635(9) 0.58665(7) 0.0489(2) Uani 1 1 d . . .
S15 S 0.07257(17) 0.57632(15) 0.34526(8) 0.0725(4) Uani 1 1 d . . .
S16 S 0.2457(2) 0.34456(15) 0.25868(8) 0.0867(5) Uani 1 1 d . . .
S17 S 0.4223(2) 0.41657(12) 0.82113(7) 0.0783(5) Uani 1 1 d . . .
S18 S 0.61349(15) 0.19757(11) 0.73656(8) 0.0613(3) Uani 1 1 d . . .
C11 C 0.3385(5) 0.4091(3) 0.5020(2) 0.0405(8) Uani 1 1 d . . .
C12 C 0.3928(4) 0.3865(3) 0.5739(2) 0.0394(8) Uani 1 1 d . . .
C13 C 0.1884(5) 0.4851(4) 0.3893(2) 0.0454(9) Uani 1 1 d . B .
C14 C 0.2575(5) 0.3979(4) 0.3562(2) 0.0497(10) Uani 1 1 d . B .
C15 C 0.4436(5) 0.3804(3) 0.7221(2) 0.0431(9) Uani 1 1 d . C .
C16 C 0.5164(5) 0.2957(3) 0.6884(2) 0.0438(9) Uani 1 1 d . C .
C17 C 0.033(2) 0.5122(13) 0.2511(7) 0.068(4) Uani 0.59(3) 1 d P B 1
H17A H -0.0492 0.4524 0.2519 0.081 Uiso 0.59(3) 1 calc PR B 1
H17B H -0.0027 0.5677 0.2185 0.081 Uiso 0.59(3) 1 calc PR B 1
C18 C 0.170(2) 0.4620(15) 0.2139(6) 0.068(4) Uani 0.59(3) 1 d P B 1
H18A H 0.2523 0.5221 0.2141 0.081 Uiso 0.59(3) 1 calc PR B 1
H18B H 0.1396 0.4366 0.1596 0.081 Uiso 0.59(3) 1 calc PR B 1
C17A C 0.114(3) 0.5354(17) 0.2422(9) 0.060(5) Uani 0.41(3) 1 d P B 2
H17C H 0.0386 0.5666 0.2089 0.073 Uiso 0.41(3) 1 calc PR B 2
H17D H 0.2138 0.5720 0.2328 0.073 Uiso 0.41(3) 1 calc PR B 2
C18A C 0.113(3) 0.413(2) 0.2159(10) 0.067(5) Uani 0.41(3) 1 d P B 2
H18C H 0.1251 0.4048 0.1600 0.081 Uiso 0.41(3) 1 calc PR B 2
H18D H 0.0125 0.3756 0.2248 0.081 Uiso 0.41(3) 1 calc PR B 2
C19 C 0.4972(13) 0.2997(7) 0.8681(5) 0.060(2) Uiso 0.650(15) 1 d PD C 1
H19A H 0.6028 0.3230 0.8864 0.072 Uiso 0.650(15) 1 calc PR C 1
H19B H 0.4390 0.2879 0.9138 0.072 Uiso 0.650(15) 1 calc PR C 1
C20 C 0.4942(9) 0.1886(6) 0.8198(4) 0.049(2) Uiso 0.650(15) 1 d PD C 1
H20A H 0.3891 0.1634 0.8013 0.059 Uiso 0.650(15) 1 calc PR C 1
H20B H 0.5302 0.1327 0.8522 0.059 Uiso 0.650(15) 1 calc PR C 1
C19A C 0.434(2) 0.2853(14) 0.8593(10) 0.064(5) Uiso 0.350(15) 1 d PD C 2
H19C H 0.4344 0.2948 0.9160 0.077 Uiso 0.350(15) 1 calc PR C 2
H19D H 0.3467 0.2327 0.8397 0.077 Uiso 0.350(15) 1 calc PR C 2
C20A C 0.582(2) 0.241(2) 0.8335(13) 0.103(8) Uiso 0.350(15) 1 d PD C 2
H20C H 0.5977 0.1766 0.8630 0.123 Uiso 0.350(15) 1 calc PR C 2
H20D H 0.6642 0.2990 0.8512 0.123 Uiso 0.350(15) 1 calc PR C 2
Os1 Os 0.0000 0.0000 0.0000 0.03691(7) Uani 1 2 d S . .
Cl1 Cl 0.18291(14) -0.09947(10) 0.06595(7) 0.0564(3) Uani 1 1 d . D .
Cl2 Cl -0.20152(14) -0.08693(12) 0.06905(7) 0.0607(3) Uani 1 1 d . D .
Cl3 Cl 0.0414(5) 0.1506(3) 0.0948(2) 0.0533(9) Uani 0.50 1 d P D 1
N1 N 0.0314(19) 0.1118(11) 0.0738(8) 0.051(3) Uani 0.50 1 d P D 2
O1 O 0.0565(17) 0.1884(10) 0.1196(7) 0.079(3) Uani 0.50 1 d P D 2
C7S C 0.2863(16) 0.4963(11) 0.0003(8) 0.077(3) Uiso 0.50 1 d P . .
N1S N 0.4144(16) 0.4958(12) 0.0000(9) 0.115(4) Uiso 0.50 1 d P . .
C1S C 0.0280(8) 0.4026(5) -0.0135(4) 0.057(2) Uiso 0.50 1 d PG . .
H1S H 0.0693 0.3337 -0.0236 0.085 Uiso 0.50 1 calc PR . .
C2S C 0.1246(5) 0.5026(6) -0.0008(4) 0.054(2) Uiso 0.50 1 d PG . .
C3S C 0.0629(7) 0.6055(5) 0.0143(4) 0.055(2) Uiso 0.50 1 d PG . .
H3S H 0.1275 0.6724 0.0228 0.082 Uiso 0.50 1 calc PR . .
C4S C -0.0954(8) 0.6085(6) 0.0166(5) 0.071(3) Uiso 0.50 1 d PG . .
H4S H -0.1367 0.6773 0.0267 0.107 Uiso 0.50 1 calc PR . .
C5S C -0.1921(5) 0.5085(8) 0.0039(5) 0.078(3) Uiso 0.50 1 d PG . .
H5S H -0.2980 0.5105 0.0055 0.117 Uiso 0.50 1 calc PR . .
C6S C -0.1303(7) 0.4056(6) -0.0111(5) 0.071(3) Uiso 0.50 1 d PG . .
H6S H -0.1950 0.3387 -0.0196 0.106 Uiso 0.50 1 calc PR . .

loop_
_atom_site_aniso_label
_atom_site_aniso_U_11
_atom_site_aniso_U_22
_atom_site_aniso_U_33
_atom_site_aniso_U_23
_atom_site_aniso_U_13
_atom_site_aniso_U_12
S1 0.0509(6) 0.0506(6) 0.0465(5) 0.0172(5) -0.0125(5) -0.0119(5)
S2 0.0475(6) 0.0555(6) 0.0366(5) 0.0160(4) -0.0103(4) -0.0120(5)
S3 0.0498(6) 0.0466(5) 0.0367(5) 0.0087(4) -0.0094(4) -0.0094(4)
S4 0.0396(5) 0.0588(6) 0.0336(5) 0.0128(4) -0.0061(4) -0.0107(4)
S5 0.0841(9) 0.0615(7) 0.0569(7) 0.0320(6) -0.0207(6) -0.0195(7)
S6 0.0510(6) 0.0661(7) 0.0407(5) 0.0165(5) -0.0143(5) -0.0115(5)
S7 0.0476(6) 0.0631(7) 0.0515(6) 0.0156(5) -0.0203(5) -0.0125(5)
S8 0.0557(6) 0.0522(6) 0.0366(5) 0.0142(4) -0.0051(4) -0.0027(5)
C1 0.039(2) 0.0389(19) 0.0353(18) 0.0050(15) -0.0048(15) -0.0007(15)
C2 0.0362(19) 0.0409(19) 0.0317(17) 0.0055(14) -0.0008(14) -0.0013(15)
C3 0.049(2) 0.043(2) 0.0383(19) 0.0101(16) -0.0097(17) 0.0016(17)
C4 0.042(2) 0.0412(19) 0.0328(17) 0.0078(15) -0.0056(15) 0.0005(16)
C5 0.043(2) 0.0403(19) 0.0328(18) 0.0035(15) -0.0090(15) 0.0012(16)
C6 0.0366(19) 0.0416(19) 0.0301(16) 0.0039(14) -0.0048(14) 0.0042(15)
C7 0.062(6) 0.082(6) 0.049(4) 0.031(4) -0.014(4) -0.010(5)
C8 0.066(7) 0.061(6) 0.040(4) 0.003(4) 0.005(4) 0.006(4)
C7A 0.052(9) 0.086(12) 0.031(6) 0.006(6) 0.006(6) 0.013(8)
C8A 0.061(12) 0.064(13) 0.040(9) 0.008(9) -0.024(8) -0.002(8)
C9 0.059(3) 0.076(3) 0.043(2) -0.004(2) -0.010(2) 0.006(2)
C10 0.065(3) 0.078(3) 0.034(2) 0.016(2) -0.009(2) -0.004(2)
S11 0.0496(6) 0.0596(6) 0.0350(5) 0.0003(4) 0.0004(4) 0.0168(5)
S12 0.0624(7) 0.0466(6) 0.0462(6) -0.0055(4) 0.0016(5) 0.0102(5)
S13 0.0474(6) 0.0502(6) 0.0399(5) 0.0059(4) 0.0009(4) 0.0156(4)
S14 0.0515(6) 0.0451(5) 0.0510(6) 0.0015(4) 0.0022(5) 0.0126(5)
S15 0.0642(8) 0.1114(12) 0.0466(6) 0.0097(7) -0.0061(6) 0.0367(8)
S16 0.1221(14) 0.0956(11) 0.0403(6) -0.0182(7) -0.0049(8) 0.0294(10)
S17 0.1329(14) 0.0681(8) 0.0426(6) 0.0136(6) 0.0097(7) 0.0464(9)
S18 0.0569(7) 0.0565(7) 0.0751(8) 0.0181(6) -0.0016(6) 0.0211(6)
C11 0.037(2) 0.043(2) 0.040(2) 0.0016(16) 0.0022(16) 0.0028(16)
C12 0.037(2) 0.0403(19) 0.0403(19) 0.0021(15) 0.0017(16) 0.0050(15)
C13 0.044(2) 0.060(2) 0.0314(18) 0.0016(17) -0.0006(16) 0.0030(19)
C14 0.053(3) 0.058(3) 0.035(2) -0.0058(18) -0.0017(18) 0.003(2)
C15 0.044(2) 0.045(2) 0.042(2) 0.0093(17) 0.0007(17) 0.0085(17)
C16 0.042(2) 0.041(2) 0.048(2) 0.0060(17) -0.0035(17) 0.0039(16)
C17 0.066(9) 0.088(8) 0.043(5) -0.001(5) -0.022(6) -0.004(6)
C18 0.084(9) 0.082(9) 0.033(4) 0.013(5) 0.008(5) -0.017(7)
C17A 0.063(12) 0.070(10) 0.045(7) 0.001(6) -0.008(8) -0.001(9)
C18A 0.070(11) 0.077(13) 0.048(7) 0.003(7) -0.016(7) -0.021(9)
Os1 0.03800(12) 0.03861(11) 0.03208(11) 0.00000(8) -0.00418(8) -0.00095(8)
Cl1 0.0581(7) 0.0575(6) 0.0522(6) 0.0023(5) -0.0168(5) 0.0109(5)
Cl2 0.0504(6) 0.0819(8) 0.0486(6) 0.0144(6) 0.0042(5) -0.0090(6)
Cl3 0.080(2) 0.041(3) 0.035(3) -0.0078(16) -0.011(2) 0.003(2)
N1 0.061(6) 0.047(8) 0.039(7) -0.010(5) -0.009(5) 0.004(6)
O1 0.109(8) 0.062(7) 0.060(8) -0.018(5) -0.020(6) 0.013(6)

loop_
_atom_type_symbol
_atom_type_description
_atom_type_scat_dispersion_real
_atom_type_scat_dispersion_imag
_atom_type_scat_source
C C 0.0033 0.0016 'International Tables Vol C Tables 4.2.6.8 and 6.1.1.4'
H H 0.0000 0.0000 'International Tables Vol C Tables 4.2.6.8 and 6.1.1.4'
Cl Cl 0.1484 0.1585 'International Tables Vol C Tables 4.2.6.8 and 6.1.1.4'
N N 0.0061 0.0033 'International Tables Vol C Tables 4.2.6.8 and 6.1.1.4'
O O 0.0106 0.0060 'International Tables Vol C Tables 4.2.6.8 and 6.1.1.4'
Os Os -1.2165 7.6030 'International Tables Vol C Tables 4.2.6.8 and 6.1.1.4'
S S 0.1246 0.1234 'International Tables Vol C Tables 4.2.6.8 and 6.1.1.4'

loop_
_geom_angle_atom_site_label_1
_geom_angle_atom_site_label_2
_geom_angle_atom_site_label_3
_geom_angle
_geom_angle_site_symmetry_1
_geom_angle_site_symmetry_3
_geom_angle_publ_flag
C1 S1 C3 95.54(19) . . ?
C1 S2 C4 95.73(18) . . ?
C2 S3 C5 95.24(18) . . ?
C2 S4 C6 95.26(18) . . ?
C3 S5 C7A 96.8(6) . . ?
C3 S5 C7 104.3(3) . . ?
C7A S5 C7 28.6(5) . . ?
C4 S6 C8A 103.6(6) . . ?
C4 S6 C8 99.7(4) . . ?
C8A S6 C8 21.5(6) . . ?
C5 S7 C9 97.8(2) . . ?
C6 S8 C10 103.5(2) . . ?
C2 C1 S1 123.1(3) . . ?
C2 C1 S2 122.2(3) . . ?
S1 C1 S2 114.7(2) . . ?
C1 C2 S4 121.9(3) . . ?
C1 C2 S3 122.8(3) . . ?
S4 C2 S3 115.2(2) . . ?
C4 C3 S5 127.7(3) . . ?
C4 C3 S1 117.2(3) . . ?
S5 C3 S1 115.2(2) . . ?
C3 C4 S6 127.3(3) . . ?
C3 C4 S2 116.8(3) . . ?
S6 C4 S2 115.8(2) . . ?
C6 C5 S3 117.4(3) . . ?
C6 C5 S7 125.2(3) . . ?
S3 C5 S7 117.3(2) . . ?
C5 C6 S8 129.0(3) . . ?
C5 C6 S4 116.6(3) . . ?
S8 C6 S4 114.4(2) . . ?
C8 C7 S5 115.9(8) . . ?
C8 C7 H7A 108.3 . . ?
S5 C7 H7A 108.3 . . ?
C8 C7 H7B 108.3 . . ?
S5 C7 H7B 108.3 . . ?
H7A C7 H7B 107.4 . . ?
C7 C8 S6 111.2(8) . . ?
C7 C8 H8A 109.4 . . ?
S6 C8 H8A 109.4 . . ?
C7 C8 H8B 109.4 . . ?
S6 C8 H8B 109.4 . . ?
H8A C8 H8B 108.0 . . ?
C8A C7A S5 113.4(14) . . ?
C8A C7A H7A1 108.9 . . ?
S5 C7A H7A1 108.9 . . ?
C8A C7A H7A2 108.9 . . ?
S5 C7A H7A2 108.9 . . ?
H7A1 C7A H7A2 107.7 . . ?
C7A C8A S6 116.2(13) . . ?
C7A C8A H8A1 108.2 . . ?
S6 C8A H8A1 108.2 . . ?
C7A C8A H8A2 108.2 . . ?
S6 C8A H8A2 108.2 . . ?
H8A1 C8A H8A2 107.4 . . ?
C10 C9 S7 113.4(3) . . ?
C10 C9 H9A 108.9 . . ?
S7 C9 H9A 108.9 . . ?
C10 C9 H9B 108.9 . . ?
S7 C9 H9B 108.9 . . ?
H9A C9 H9B 107.7 . . ?
C9 C10 S8 117.1(3) . . ?
C9 C10 H10A 108.0 . . ?
S8 C10 H10A 108.0 . . ?
C9 C10 H10B 108.0 . . ?
S8 C10 H10B 108.0 . . ?
H10A C10 H10B 107.3 . . ?
C11 S11 C13 94.9(2) . . ?
C11 S12 C14 95.0(2) . . ?
C12 S13 C15 95.43(19) . . ?
C16 S14 C12 95.13(19) . . ?
C17 S15 C13 103.9(5) . . ?
C17 S15 C17A 24.1(5) . . ?
C13 S15 C17A 97.9(6) . . ?
C18A S16 C14 105.5(6) . . ?
C18A S16 C18 24.0(6) . . ?
C14 S16 C18 100.3(4) . . ?
C15 S17 C19A 101.6(6) . . ?
C15 S17 C19 103.6(3) . . ?
C19A S17 C19 18.2(6) . . ?
C20A S18 C16 100.7(7) . . ?
C20A S18 C20 30.9(8) . . ?
C16 S18 C20 98.5(3) . . ?
C12 C11 S12 122.4(3) . . ?
C12 C11 S11 121.9(3) . . ?
S12 C11 S11 115.6(2) . . ?
C11 C12 S13 122.9(3) . . ?
C11 C12 S14 122.4(3) . . ?
S13 C12 S14 114.8(2) . . ?
C14 C13 S11 116.9(3) . . ?
C14 C13 S15 129.2(3) . . ?
S11 C13 S15 113.8(2) . . ?
C13 C14 S16 127.8(4) . . ?
C13 C14 S12 117.4(3) . . ?
S16 C14 S12 114.8(3) . . ?
C16 C15 S17 128.5(3) . . ?
C16 C15 S13 117.0(3) . . ?
S17 C15 S13 114.5(2) . . ?
C15 C16 S14 117.5(3) . . ?
C15 C16 S18 126.5(3) . . ?
S14 C16 S18 116.0(2) . . ?
C18 C17 S15 114.5(14) . . ?
C18 C17 H17A 108.6 . . ?
S15 C17 H17A 108.6 . . ?
C18 C17 H17B 108.6 . . ?
S15 C17 H17B 108.6 . . ?
H17A C17 H17B 107.6 . . ?
C17 C18 S16 117.1(11) . . ?
C17 C18 H18A 108.0 . . ?
S16 C18 H18A 108.0 . . ?
C17 C18 H18B 108.0 . . ?
S16 C18 H18B 108.0 . . ?
H18A C18 H18B 107.3 . . ?
C18A C17A S15 118.1(18) . . ?
C18A C17A H17C 107.8 . . ?
S15 C17A H17C 107.8 . . ?
C18A C17A H17D 107.8 . . ?
S15 C17A H17D 107.8 . . ?
H17C C17A H17D 107.1 . . ?
C17A C18A S16 116.1(16) . . ?
C17A C18A H18C 108.3 . . ?
S16 C18A H18C 108.3 . . ?
C17A C18A H18D 108.3 . . ?
S16 C18A H18D 108.3 . . ?
H18C C18A H18D 107.4 . . ?
C20 C19 S17 117.2(6) . . ?
C20 C19 H19A 108.0 . . ?
S17 C19 H19A 108.0 . . ?
C20 C19 H19B 108.0 . . ?
S17 C19 H19B 108.0 . . ?
H19A C19 H19B 107.2 . . ?
C19 C20 S18 112.0(6) . . ?
C19 C20 H20A 109.2 . . ?
S18 C20 H20A 109.2 . . ?
C19 C20 H20B 109.2 . . ?
S18 C20 H20B 109.2 . . ?
H20A C20 H20B 107.9 . . ?
C20A C19A S17 107.3(14) . . ?
C20A C19A H19C 110.3 . . ?
S17 C19A H19C 110.3 . . ?
C20A C19A H19D 110.3 . . ?
S17 C19A H19D 110.3 . . ?
H19C C19A H19D 108.5 . . ?
C19A C20A S18 123.2(17) . . ?
C19A C20A H20C 106.5 . . ?
S18 C20A H20C 106.5 . . ?
C19A C20A H20D 106.5 . . ?
S18 C20A H20D 106.5 . . ?
H20C C20A H20D 106.5 . . ?
N1 Os1 N1 180.0(13) . 2 ?
N1 Os1 Cl3 1.5(6) . . ?
N1 Os1 Cl3 178.5(6) 2 . ?
N1 Os1 Cl3 178.5(6) . 2 ?
N1 Os1 Cl3 1.5(6) 2 2 ?
Cl3 Os1 Cl3 180.0(3) . 2 ?
N1 Os1 Cl1 89.6(5) . . ?
N1 Os1 Cl1 90.4(5) 2 . ?
Cl3 Os1 Cl1 90.69(10) . . ?
Cl3 Os1 Cl1 89.31(10) 2 . ?
N1 Os1 Cl1 90.4(5) . 2 ?
N1 Os1 Cl1 89.6(5) 2 2 ?
Cl3 Os1 Cl1 89.31(10) . 2 ?
Cl3 Os1 Cl1 90.69(10) 2 2 ?
Cl1 Os1 Cl1 180.00(7) . 2 ?
N1 Os1 Cl2 90.8(5) . . ?
N1 Os1 Cl2 89.2(5) 2 . ?
Cl3 Os1 Cl2 91.80(10) . . ?
Cl3 Os1 Cl2 88.20(10) 2 . ?
Cl1 Os1 Cl2 90.42(4) . . ?
Cl1 Os1 Cl2 89.58(4) 2 . ?
N1 Os1 Cl2 89.2(5) . 2 ?
N1 Os1 Cl2 90.8(5) 2 2 ?
Cl3 Os1 Cl2 88.20(10) . 2 ?
Cl3 Os1 Cl2 91.80(10) 2 2 ?
Cl1 Os1 Cl2 89.58(4) . 2 ?
Cl1 Os1 Cl2 90.42(4) 2 2 ?
Cl2 Os1 Cl2 180.00(8) . 2 ?
O1 N1 Os1 176.4(19) . . ?
N1S C7S C2S 177.0(15) . . ?
C2S C1S C6S 120.0 . . ?
C2S C1S H1S 120.0 . . ?
C6S C1S H1S 120.0 . . ?
C3S C2S C1S 120.0 . . ?
C3S C2S C7S 121.3(7) . . ?
C1S C2S C7S 118.7(7) . . ?
C2S C3S C4S 120.0 . . ?
C2S C3S H3S 120.0 . . ?
C4S C3S H3S 120.0 . . ?
C5S C4S C3S 120.0 . . ?
C5S C4S H4S 120.0 . . ?
C3S C4S H4S 120.0 . . ?
C4S C5S C6S 120.0 . . ?
C4S C5S H5S 120.0 . . ?
C6S C5S H5S 120.0 . . ?
C5S C6S C1S 120.0 . . ?
C5S C6S H6S 120.0 . . ?
C1S C6S H6S 120.0 . . ?

loop_
_geom_bond_atom_site_label_1
_geom_bond_atom_site_label_2
_geom_bond_distance
_geom_bond_site_symmetry_2
_geom_bond_publ_flag
S1 C1 1.738(4) . ?
S1 C3 1.748(4) . ?
S2 C1 1.739(4) . ?
S2 C4 1.748(4) . ?
S3 C2 1.738(4) . ?
S3 C5 1.739(4) . ?
S4 C2 1.738(4) . ?
S4 C6 1.747(4) . ?
S5 C3 1.734(4) . ?
S5 C7A 1.766(15) . ?
S5 C7 1.808(8) . ?
S6 C4 1.746(4) . ?
S6 C8A 1.78(2) . ?
S6 C8 1.795(11) . ?
S7 C5 1.740(4) . ?
S7 C9 1.800(5) . ?
S8 C6 1.737(4) . ?
S8 C10 1.805(5) . ?
C1 C2 1.362(5) . ?
C3 C4 1.342(5) . ?
C5 C6 1.352(5) . ?
C7 C8 1.521(11) . ?
C7 H7A 0.9700 . ?
C7 H7B 0.9700 . ?
C8 H8A 0.9700 . ?
C8 H8B 0.9700 . ?
C7A C8A 1.506(15) . ?
C7A H7A1 0.9700 . ?
C7A H7A2 0.9700 . ?
C8A H8A1 0.9700 . ?
C8A H8A2 0.9700 . ?
C9 C10 1.492(7) . ?
C9 H9A 0.9700 . ?
C9 H9B 0.9700 . ?
C10 H10A 0.9700 . ?
C10 H10B 0.9700 . ?
S11 C11 1.740(4) . ?
S11 C13 1.745(4) . ?
S12 C11 1.728(4) . ?
S12 C14 1.742(5) . ?
S13 C12 1.738(4) . ?
S13 C15 1.741(4) . ?
S14 C16 1.740(4) . ?
S14 C12 1.746(4) . ?
S15 C17 1.730(10) . ?
S15 C13 1.748(4) . ?
S15 C17A 1.853(17) . ?
S16 C18A 1.658(17) . ?
S16 C14 1.732(4) . ?
S16 C18 1.818(13) . ?
S17 C15 1.739(4) . ?
S17 C19A 1.760(16) . ?
S17 C19 1.827(9) . ?
S18 C20A 1.74(2) . ?
S18 C16 1.749(4) . ?
S18 C20 1.814(7) . ?
C11 C12 1.362(5) . ?
C13 C14 1.341(6) . ?
C15 C16 1.341(6) . ?
C17 C18 1.52(3) . ?
C17 H17A 0.9700 . ?
C17 H17B 0.9700 . ?
C18 H18A 0.9700 . ?
C18 H18B 0.9700 . ?
C17A C18A 1.49(3) . ?
C17A H17C 0.9700 . ?
C17A H17D 0.9700 . ?
C18A H18C 0.9700 . ?
C18A H18D 0.9700 . ?
C19 C20 1.492(9) . ?
C19 H19A 0.9700 . ?
C19 H19B 0.9700 . ?
C20 H20A 0.9700 . ?
C20 H20B 0.9700 . ?
C19A C20A 1.513(17) . ?
C19A H19C 0.9700 . ?
C19A H19D 0.9700 . ?
C20A H20C 0.9700 . ?
C20A H20D 0.9700 . ?
Os1 N1 1.745(10) . ?
Os1 N1 1.745(10) 2 ?
Os1 Cl3 2.299(3) . ?
Os1 Cl3 2.299(3) 2 ?
Os1 Cl1 2.3796(11) . ?
Os1 Cl1 2.3796(11) 2 ?
Os1 Cl2 2.3823(11) . ?
Os1 Cl2 2.3823(11) 2 ?
N1 O1 1.147(11) . ?
C7S N1S 1.120(16) . ?
C7S C2S 1.422(15) . ?
C1S C2S 1.3900 . ?
C1S C6S 1.3900 . ?
C1S H1S 0.9300 . ?
C2S C3S 1.3900 . ?
C3S C4S 1.3900 . ?
C3S H3S 0.9300 . ?
C4S C5S 1.3900 . ?
C4S H4S 0.9300 . ?
C5S C6S 1.3900 . ?
C5S H5S 0.9300 . ?
C6S H6S 0.9300 . ?

loop_
_geom_hbond_atom_site_label_D
_geom_hbond_atom_site_label_H
_geom_hbond_atom_site_label_A
_geom_hbond_distance_DH
_geom_hbond_distance_HA
_geom_hbond_distance_DA
_geom_hbond_angle_DHA
_geom_hbond_site_symmetry_A
C9 H9B S18 0.97 2.88 3.778(5) 154.0 1_455
C17 H17A S5 0.97 2.79 3.684(19) 153.8 .
C17A H17D S18 0.97 3.00 3.78(3) 138.2 2_666
C18 H18A S17 0.97 2.98 3.823(19) 146.4 2_666
C18A H18D S5 0.97 2.80 3.70(2) 153.9 .
C20 H20B S6 0.97 2.72 3.388(7) 126.5 2_556
C7A H7A1 Cl1 0.97 3.13 3.652(15) 115.5 2
C7A H7A2 Cl2 0.97 2.97 3.91(2) 161.3 .
C8 H8A Cl2 0.97 2.80 3.732(12) 162.3 .
C8 H8B Cl2 0.97 3.01 3.950(13) 164.9 2_455
C8A H8A1 Cl2 0.97 2.98 3.807(17) 143.8 2_455
C8A H8A2 O1 0.97 3.03 3.60(2) 119.3 1_455
C9 H9A Cl2 0.97 2.80 3.607(5) 141.6 2_556
C10 H10A Cl1 0.97 2.87 3.731(5) 148.2 2_556
C10 H10A Cl3 0.97 2.79 3.537(6) 134.8 2_556
C10 H10A O1 0.97 2.84 3.512(15) 127.4 2_556
C18A H18C O1 0.97 2.61 3.00(2) 103.8 .
C19A H19D Cl2 0.97 2.71 3.337(18) 122.4 2_556
C20 H20B Cl1 0.97 2.89 3.654(7) 135.9 2_656
C20 H20A Cl2 0.97 2.99 3.461(7) 111.4 2_556
C20A H20C Cl1 0.97 2.51 3.29(2) 137.5 2_656
C19 H19A N1S 0.97 2.79 3.185(17) 105.1 2_666
C19 H19A C7S 0.97 2.84 3.517(16) 128.0 2_666
C19 H19B N1S 0.97 2.79 3.254(17) 109.8 1_556
C19A H19C N1S 0.97 2.93 3.51(2) 119.0 2_666
C19A H19C N1S 0.97 2.70 3.34(2) 123.7 1_556
C19A H19C C7S 0.97 3.10 3.69(2) 120.3 1_556
C3S H3S Cl1 0.93 2.74 3.592(6) 152.3 1_565
C4S H4S Cl2 0.93 2.94 3.859(6) 168.1 1_565
C6S H6S Cl1 0.93 2.90 3.661(7) 140.2 2
